data_7241763
loop_
_publ_author_name
'T\'omasson, Dan\'iel Arnar'
'Ghosh, Dipankar'
'Kurup, M. R. Prathapachandra'
'Mulvee, Matthew T.'
'Damodaran, Krishna K.'

_publ_section_title
;
 Evaluating the role of a urea-like motif in enhancing the thermal and
 mechanical strength of supramolecular gels
;
_journal_issue 3
_journal_name_full CrystEngComm
_journal_page_first 617
_journal_page_last 628
_journal_paper_doi 10.1039/D0CE01194K
_journal_volume 23
_journal_year 2021
_chemical_formula_moiety 'C36 H30 N10 O2 Zn, 2(N O3)'
_chemical_formula_sum 'C36 H30 N12 O8 Zn'
_chemical_formula_weight 824.09
_space_group_crystal_system monoclinic
_space_group_IT_number 14
_space_group_name_Hall '-P 2ybc'
_space_group_name_H-M_alt 'P 1 21/c 1'
_atom_sites_solution_hydrogens geom
_audit_creation_date 2019-08-01
_audit_creation_method
;
Olex2 1.2
(compiled 2018.05.29 svn.r3508 for OlexSys, GUI svn.r5506)
;
_audit_update_record
;
2020-03-29 deposited with the CCDC.	2020-12-09 downloaded from the CCDC.
;
_cell_angle_alpha 90
_cell_angle_beta 113.177(2)
_cell_angle_gamma 90
_cell_formula_units_Z 4
_cell_length_a 13.4129(8)
_cell_length_b 18.8966(12)
_cell_length_c 15.1602(9)
_cell_measurement_reflns_used 9899
_cell_measurement_temperature 121(2)
_cell_measurement_theta_max 28.87
_cell_measurement_theta_min 2.94
_cell_volume 3532.4(4)
_computing_cell_refinement 'SAINT V8.38A (?, 2016)'
_computing_data_collection 'SAINT V8.38A (?, 2016)'
_computing_data_reduction 'SAINT V8.38A (?, 2016)'
_computing_molecular_graphics 'Olex2 (Dolomanov et al., 2009)'
_computing_publication_material 'Olex2 (Dolomanov et al., 2009)'
_computing_structure_refinement 'XL (Sheldrick, 2008)'
_computing_structure_solution 'SHELXT 2014/5 (Sheldrick, 2014)'
_diffrn_ambient_temperature 120.78
_diffrn_measured_fraction_theta_full 0.998
_diffrn_measured_fraction_theta_max 0.996
_diffrn_measurement_device_type 'Bruker APEX-II CCD'
_diffrn_measurement_method '\f and \w scans'
_diffrn_radiation_type MoK\a
_diffrn_radiation_wavelength 0.71073
_diffrn_reflns_av_R_equivalents 0.0744
_diffrn_reflns_av_unetI/netI 0.0385
_diffrn_reflns_Laue_measured_fraction_full 0.998
_diffrn_reflns_Laue_measured_fraction_max 0.996
_diffrn_reflns_limit_h_max 18
_diffrn_reflns_limit_h_min -18
_diffrn_reflns_limit_k_max 25
_diffrn_reflns_limit_k_min -25
_diffrn_reflns_limit_l_max 20
_diffrn_reflns_limit_l_min -20
_diffrn_reflns_number 105076
_diffrn_reflns_point_group_measured_fraction_full 0.998
_diffrn_reflns_point_group_measured_fraction_max 0.996
_diffrn_reflns_theta_full 25.242
_diffrn_reflns_theta_max 28.903
_diffrn_reflns_theta_min 2.939
_diffrn_standards_number 0
_exptl_absorpt_coefficient_mu 0.769
_exptl_absorpt_correction_T_max 0.7458
_exptl_absorpt_correction_T_min 0.7025
_exptl_absorpt_correction_type multi-scan
_exptl_absorpt_process_details
'SADABS-2016/2 (Bruker,2016/2) was used for absorption correction. wR2(int) was 0.0582 before and 0.0491 after correction. The Ratio of minimum to maximum transmission is 0.9419. The \l/2 correction factor is Not present.'
_exptl_crystal_colour yellow
_exptl_crystal_colour_primary yellow
_exptl_crystal_density_diffrn 1.550
_exptl_crystal_description needle
_exptl_crystal_F_000 1696
_exptl_crystal_size_max 0.2
_exptl_crystal_size_mid 0.185
_exptl_crystal_size_min 0.14
_refine_diff_density_max 0.690
_refine_diff_density_min -0.485
_refine_diff_density_rms 0.058
_refine_ls_extinction_method none
_refine_ls_goodness_of_fit_ref 1.018
_refine_ls_hydrogen_treatment constr
_refine_ls_matrix_type full
_refine_ls_number_parameters 514
_refine_ls_number_reflns 9280
_refine_ls_number_restraints 0
_refine_ls_restrained_S_all 1.018
_refine_ls_R_factor_all 0.0533
_refine_ls_R_factor_gt 0.0338
_refine_ls_shift/su_max 0.001
_refine_ls_shift/su_mean 0.000
_refine_ls_structure_factor_coef Fsqd
_refine_ls_weighting_details 'w=1/[\s^2^(Fo^2^)+(0.0372P)^2^+1.6351P] where P=(Fo^2^+2Fc^2^)/3'
_refine_ls_weighting_scheme calc
_refine_ls_wR_factor_gt 0.0744
_refine_ls_wR_factor_ref 0.0794
_reflns_Friedel_coverage 0.000
_reflns_number_gt 7355
_reflns_number_total 9280
_reflns_threshold_expression 'I > 2\s(I)'
_cod_data_source_file d0ce01194k2.cif
_cod_data_source_block Complex_5
_cod_depositor_comments 'Adding full bibliography for 7241758--7241763.cif.'
_cod_database_code 7241763
_shelx_shelxl_version_number 2017/1
_shelx_space_group_comment
;
The symmetry employed for this shelxl refinement is uniquely defined
by the following loop, which should always be used as a source of
symmetry information in preference to the above space-group names.
They are only intended as comments.
;
_shelx_estimated_absorpt_t_max 0.900
_shelx_estimated_absorpt_t_min 0.861
_olex2_refinement_description
;
1. Fixed Uiso
 At 1.2 times of:
  All C(H) groups, All N(H) groups
2.a Aromatic/amide H refined with riding coordinates:
 C2(H2), C3(H3), C4(H4), C5(H5), C9(H9), C12(H12), C11(H11), C10(H10),
 N15(H15), N17(H17), C19(H19), C20(H20), C21(H21), C22(H22), C23(H23), C26(H26),
  C27(H27), C28(H28), C29(H29), C33(H33), C34(H34), C35(H35), C36(H36),
 N39(H39), N41(H41), C45(H45), C44(H44), C43(H43), C46(H46), C47(H47)
;
_olex2_submission_special_instructions 'No special instructions were received'

loop_
_space_group_symop_operation_xyz
'x, y, z'
'-x, y+1/2, -z+1/2'
'-x, -y, -z'
'x, -y-1/2, z-1/2'

loop_
_atom_site_label
_atom_site_type_symbol
_atom_site_fract_x
_atom_site_fract_y
_atom_site_fract_z
_atom_site_U_iso_or_equiv
_atom_site_adp_type
_atom_site_occupancy
_atom_site_site_symmetry_order
_atom_site_calc_flag
_atom_site_refinement_flags_posn
_atom_site_refinement_flags_adp
_atom_site_refinement_flags_occupancy
_atom_site_disorder_assembly
_atom_site_disorder_group
Zn1 Zn 0.25106(2) 0.54618(2) 0.72899(2) 0.01262(5) Uani 1 1 d . . . . .
N1 N 0.25410(10) 0.65613(7) 0.75440(9) 0.0147(2) Uani 1 1 d . . . . .
C2 C 0.16740(13) 0.69822(9) 0.71581(12) 0.0191(3) Uani 1 1 d . . . . .
H2 H 0.104921 0.680264 0.665005 0.023 Uiso 1 1 calc R . . . .
C3 C 0.16505(14) 0.76707(9) 0.74700(13) 0.0256(4) Uani 1 1 d . . . . .
H3 H 0.103845 0.796604 0.716007 0.031 Uiso 1 1 calc R . . . .
C4 C 0.25410(14) 0.79153(9) 0.82435(13) 0.0252(4) Uani 1 1 d . . . . .
H4 H 0.254397 0.838133 0.847944 0.030 Uiso 1 1 calc R . . . .
C6 C 0.34244(12) 0.68071(8) 0.82885(10) 0.0143(3) Uani 1 1 d . . . . .
C5 C 0.34301(13) 0.74754(9) 0.86726(12) 0.0200(3) Uani 1 1 d . . . . .
H5 H 0.403425 0.762911 0.922130 0.024 Uiso 1 1 calc R . . . .
C7 C 0.43473(12) 0.63034(8) 0.86801(10) 0.0142(3) Uani 1 1 d . . . . .
C8 C 0.54793(12) 0.65349(8) 0.92541(10) 0.0159(3) Uani 1 1 d . . . . .
C9 C 0.58604(13) 0.72040(9) 0.91525(12) 0.0201(3) Uani 1 1 d . . . . .
H9 H 0.538907 0.754348 0.873030 0.024 Uiso 1 1 calc R . . . .
C12 C 0.71791(13) 0.61937(10) 1.03144(12) 0.0226(3) Uani 1 1 d . . . . .
H12 H 0.764624 0.583974 1.070872 0.027 Uiso 1 1 calc R . . . .
C11 C 0.76117(14) 0.68543(10) 1.02737(12) 0.0260(4) Uani 1 1 d . . . . .
H11 H 0.835384 0.695342 1.064658 0.031 Uiso 1 1 calc R . . . .
C10 C 0.69455(14) 0.73633(10) 0.96829(12) 0.0250(4) Uani 1 1 d . . . . .
H10 H 0.722389 0.781804 0.963796 0.030 Uiso 1 1 calc R . . . .
N13 N 0.61340(11) 0.60332(7) 0.98235(9) 0.0181(3) Uani 1 1 d . . . . .
C16 C 0.42521(12) 0.44539(8) 0.83339(10) 0.0143(3) Uani 1 1 d . . . . .
N15 N 0.47291(10) 0.50975(7) 0.87077(9) 0.0155(3) Uani 1 1 d . . . . .
H15 H 0.541760 0.513817 0.909153 0.019 Uiso 1 1 calc R . . . .
N14 N 0.40511(10) 0.56541(7) 0.84342(9) 0.0136(2) Uani 1 1 d . . . . .
N17 N 0.49284(10) 0.39008(7) 0.86360(9) 0.0148(2) Uani 1 1 d . . . . .
H17 H 0.559816 0.399580 0.903096 0.018 Uiso 1 1 calc R . . . .
C18 C 0.46825(12) 0.31815(8) 0.83888(10) 0.0150(3) Uani 1 1 d . . . . .
C19 C 0.55592(13) 0.27364(9) 0.85140(11) 0.0184(3) Uani 1 1 d . . . . .
H19 H 0.627311 0.292327 0.872768 0.022 Uiso 1 1 calc R . . . .
C20 C 0.53783(14) 0.20174(9) 0.83232(12) 0.0219(3) Uani 1 1 d . . . . .
H20 H 0.597299 0.171241 0.841081 0.026 Uiso 1 1 calc R . . . .
C21 C 0.43350(15) 0.17407(9) 0.80052(12) 0.0233(3) Uani 1 1 d . . . . .
H21 H 0.421571 0.124953 0.787172 0.028 Uiso 1 1 calc R . . . .
C22 C 0.34687(14) 0.21869(9) 0.78842(12) 0.0206(3) Uani 1 1 d . . . . .
H22 H 0.275510 0.199907 0.766703 0.025 Uiso 1 1 calc R . . . .
C23 C 0.36366(13) 0.29075(9) 0.80782(11) 0.0175(3) Uani 1 1 d . . . . .
H23 H 0.304161 0.320992 0.799914 0.021 Uiso 1 1 calc R . . . .
N25 N 0.12014(10) 0.52756(7) 0.77246(9) 0.0141(2) Uani 1 1 d . . . . .
O24 O 0.32908(9) 0.44276(6) 0.77585(8) 0.0166(2) Uani 1 1 d . . . . .
C26 C 0.10329(13) 0.55941(9) 0.84422(11) 0.0177(3) Uani 1 1 d . . . . .
H26 H 0.147932 0.598360 0.875628 0.021 Uiso 1 1 calc R . . . .
C27 C 0.02288(14) 0.53765(10) 0.87456(12) 0.0244(4) Uani 1 1 d . . . . .
H27 H 0.012762 0.561326 0.925699 0.029 Uiso 1 1 calc R . . . .
C28 C -0.04202(14) 0.48097(11) 0.82895(12) 0.0269(4) Uani 1 1 d . . . . .
H28 H -0.096108 0.464162 0.849519 0.032 Uiso 1 1 calc R . . . .
C29 C -0.02708(13) 0.44893(10) 0.75263(12) 0.0219(3) Uani 1 1 d . . . . .
H29 H -0.071775 0.410515 0.719394 0.026 Uiso 1 1 calc R . . . .
C30 C 0.05391(12) 0.47377(8) 0.72564(10) 0.0142(3) Uani 1 1 d . . . . .
C31 C 0.07282(12) 0.44372(8) 0.64301(10) 0.0130(3) Uani 1 1 d . . . . .
C32 C 0.02007(12) 0.37599(8) 0.59806(10) 0.0147(3) Uani 1 1 d . . . . .
C33 C 0.08164(15) 0.31505(9) 0.61380(12) 0.0237(3) Uani 1 1 d . . . . .
H33 H 0.158004 0.316613 0.648458 0.028 Uiso 1 1 calc R . . . .
C34 C 0.02958(17) 0.25154(10) 0.57793(13) 0.0301(4) Uani 1 1 d . . . . .
H34 H 0.069469 0.208607 0.588647 0.036 Uiso 1 1 calc R . . . .
C35 C -0.08118(16) 0.25188(10) 0.52640(12) 0.0286(4) Uani 1 1 d . . . . .
H35 H -0.119271 0.209284 0.500951 0.034 Uiso 1 1 calc R . . . .
C36 C -0.13526(15) 0.31585(10) 0.51277(13) 0.0264(4) Uani 1 1 d . . . . .
H36 H -0.211290 0.315909 0.476137 0.032 Uiso 1 1 calc R . . . .
N37 N -0.08746(11) 0.37767(8) 0.54784(10) 0.0206(3) Uani 1 1 d . . . . .
N38 N 0.14230(10) 0.47884(7) 0.62180(9) 0.0135(2) Uani 1 1 d . . . . .
N39 N 0.17290(10) 0.46172(7) 0.54980(9) 0.0147(2) Uani 1 1 d . . . . .
H39 H 0.145795 0.425735 0.510831 0.018 Uiso 1 1 calc R . . . .
C40 C 0.25161(12) 0.50673(8) 0.54351(10) 0.0134(3) Uani 1 1 d . . . . .
C42 C 0.34596(12) 0.53054(8) 0.43500(10) 0.0139(3) Uani 1 1 d . . . . .
N41 N 0.26987(10) 0.49634(7) 0.46339(9) 0.0147(2) Uani 1 1 d . . . . .
H41 H 0.229155 0.464093 0.423582 0.018 Uiso 1 1 calc R . . . .
C45 C 0.49570(13) 0.58901(9) 0.37004(12) 0.0204(3) Uani 1 1 d . . . . .
H45 H 0.547010 0.608745 0.348153 0.024 Uiso 1 1 calc R . . . .
C44 C 0.41357(14) 0.54533(9) 0.31066(11) 0.0208(3) Uani 1 1 d . . . . .
H44 H 0.408717 0.535258 0.247706 0.025 Uiso 1 1 calc R . . . .
C43 C 0.33854(13) 0.51621(9) 0.34209(11) 0.0180(3) Uani 1 1 d . . . . .
H43 H 0.282287 0.486635 0.300715 0.022 Uiso 1 1 calc R . . . .
C46 C 0.50197(13) 0.60356(8) 0.46212(12) 0.0180(3) Uani 1 1 d . . . . .
H46 H 0.557686 0.633687 0.503050 0.022 Uiso 1 1 calc R . . . .
N50 N 0.10720(11) 0.34594(8) 0.34655(10) 0.0211(3) Uani 1 1 d . . . . .
O49 O 0.07713(13) 0.35734(9) 0.41342(10) 0.0483(5) Uani 1 1 d . . . . .
O48 O 0.29855(8) 0.54987(6) 0.60842(7) 0.0145(2) Uani 1 1 d . . . . .
C47 C 0.42751(12) 0.57446(8) 0.49483(11) 0.0154(3) Uani 1 1 d . . . . .
H47 H 0.432457 0.584595 0.557799 0.018 Uiso 1 1 calc R . . . .
O51 O 0.07559(11) 0.29279(7) 0.29586(10) 0.0335(3) Uani 1 1 d . . . . .
O52 O 0.16906(13) 0.38884(8) 0.33210(11) 0.0425(4) Uani 1 1 d . . . . .
N54 N 0.75140(11) 0.44895(9) 0.93497(10) 0.0236(3) Uani 1 1 d . . . . .
O55 O 0.68796(10) 0.44560(8) 0.97943(9) 0.0296(3) Uani 1 1 d . . . . .
O56 O 0.79176(12) 0.39429(7) 0.91840(10) 0.0347(3) Uani 1 1 d . . . . .
O53 O 0.77236(14) 0.50745(8) 0.91005(11) 0.0419(4) Uani 1 1 d . . . . .

loop_
_atom_site_aniso_label
_atom_site_aniso_U_11
_atom_site_aniso_U_22
_atom_site_aniso_U_33
_atom_site_aniso_U_23
_atom_site_aniso_U_13
_atom_site_aniso_U_12
Zn1 0.01213(8) 0.01086(8) 0.01518(8) -0.00236(7) 0.00572(6) -0.00197(7)
N1 0.0156(6) 0.0126(6) 0.0176(6) -0.0014(5) 0.0084(5) -0.0015(5)
C2 0.0171(7) 0.0160(7) 0.0238(7) -0.0025(6) 0.0077(6) -0.0007(6)
C3 0.0219(8) 0.0168(8) 0.0349(9) -0.0018(7) 0.0078(7) 0.0046(7)
C4 0.0252(8) 0.0138(7) 0.0371(9) -0.0083(7) 0.0127(7) -0.0005(7)
C6 0.0147(7) 0.0127(7) 0.0171(7) -0.0007(6) 0.0079(6) -0.0014(5)
C5 0.0194(7) 0.0152(7) 0.0257(8) -0.0066(6) 0.0091(6) -0.0038(6)
C7 0.0152(7) 0.0141(7) 0.0152(6) -0.0018(5) 0.0081(5) -0.0019(6)
C8 0.0160(7) 0.0177(7) 0.0160(6) -0.0040(6) 0.0085(6) -0.0022(6)
C9 0.0201(8) 0.0174(7) 0.0226(7) -0.0031(6) 0.0083(6) -0.0042(6)
C12 0.0179(8) 0.0277(9) 0.0204(7) -0.0048(7) 0.0055(6) 0.0003(7)
C11 0.0153(7) 0.0344(10) 0.0259(8) -0.0105(8) 0.0056(6) -0.0073(7)
C10 0.0231(8) 0.0247(9) 0.0289(8) -0.0095(7) 0.0120(7) -0.0114(7)
N13 0.0161(6) 0.0212(7) 0.0166(6) -0.0042(5) 0.0059(5) -0.0010(5)
C16 0.0161(7) 0.0137(7) 0.0160(6) 0.0007(6) 0.0093(5) -0.0001(6)
N15 0.0136(6) 0.0125(6) 0.0189(6) -0.0001(5) 0.0048(5) 0.0000(5)
N14 0.0138(6) 0.0126(6) 0.0161(6) -0.0004(5) 0.0076(5) 0.0002(5)
N17 0.0128(6) 0.0129(6) 0.0183(6) 0.0002(5) 0.0055(5) 0.0008(5)
C18 0.0188(7) 0.0130(7) 0.0154(6) 0.0029(5) 0.0093(6) 0.0026(6)
C19 0.0187(7) 0.0181(7) 0.0207(7) 0.0044(6) 0.0103(6) 0.0043(6)
C20 0.0264(8) 0.0172(8) 0.0252(8) 0.0056(7) 0.0136(7) 0.0088(7)
C21 0.0339(9) 0.0132(7) 0.0243(8) 0.0018(6) 0.0133(7) 0.0026(7)
C22 0.0231(8) 0.0171(8) 0.0223(8) 0.0022(6) 0.0097(6) -0.0022(6)
C23 0.0173(7) 0.0164(7) 0.0200(7) 0.0018(6) 0.0087(6) 0.0030(6)
N25 0.0134(6) 0.0145(6) 0.0143(5) -0.0001(5) 0.0054(5) 0.0005(5)
O24 0.0148(5) 0.0122(5) 0.0207(5) 0.0003(4) 0.0045(4) 0.0005(4)
C26 0.0179(7) 0.0196(8) 0.0147(6) -0.0013(6) 0.0053(6) 0.0020(6)
C27 0.0231(8) 0.0350(10) 0.0181(7) -0.0028(7) 0.0114(6) 0.0023(7)
C28 0.0223(8) 0.0400(10) 0.0249(8) -0.0019(8) 0.0162(7) -0.0045(8)
C29 0.0190(7) 0.0270(9) 0.0220(7) -0.0030(7) 0.0106(6) -0.0077(7)
C30 0.0129(6) 0.0150(7) 0.0150(6) 0.0010(5) 0.0059(5) 0.0001(5)
C31 0.0119(6) 0.0131(7) 0.0139(6) -0.0002(5) 0.0048(5) -0.0006(5)
C32 0.0160(7) 0.0141(7) 0.0144(6) -0.0008(6) 0.0064(5) -0.0036(6)
C33 0.0243(8) 0.0179(8) 0.0232(8) -0.0014(7) 0.0033(7) 0.0010(7)
C34 0.0423(11) 0.0147(8) 0.0283(9) -0.0005(7) 0.0085(8) 0.0013(8)
C35 0.0411(11) 0.0185(8) 0.0244(8) -0.0051(7) 0.0111(8) -0.0146(8)
C36 0.0233(8) 0.0286(9) 0.0252(8) -0.0070(7) 0.0072(7) -0.0121(7)
N37 0.0158(6) 0.0215(7) 0.0224(6) -0.0040(6) 0.0051(5) -0.0042(5)
N38 0.0138(6) 0.0136(6) 0.0144(5) -0.0003(5) 0.0071(5) 0.0003(5)
N39 0.0178(6) 0.0137(6) 0.0157(6) -0.0044(5) 0.0099(5) -0.0046(5)
C40 0.0129(6) 0.0107(6) 0.0170(6) 0.0011(5) 0.0064(5) 0.0013(5)
C42 0.0151(7) 0.0120(7) 0.0174(7) 0.0040(5) 0.0092(6) 0.0036(5)
N41 0.0156(6) 0.0148(6) 0.0157(6) -0.0027(5) 0.0085(5) -0.0024(5)
C45 0.0214(8) 0.0192(8) 0.0254(8) 0.0073(7) 0.0145(7) 0.0019(6)
C44 0.0257(8) 0.0224(8) 0.0184(7) 0.0039(6) 0.0132(6) 0.0031(7)
C43 0.0182(7) 0.0200(7) 0.0170(7) 0.0009(6) 0.0082(6) 0.0010(6)
C46 0.0188(7) 0.0126(7) 0.0246(8) 0.0032(6) 0.0106(6) 0.0006(6)
N50 0.0187(6) 0.0209(7) 0.0204(6) -0.0031(6) 0.0042(5) -0.0012(6)
O49 0.0514(9) 0.0712(12) 0.0349(7) -0.0344(8) 0.0306(7) -0.0417(9)
O48 0.0160(5) 0.0128(5) 0.0162(5) -0.0023(4) 0.0080(4) -0.0027(4)
C47 0.0177(7) 0.0128(6) 0.0175(7) 0.0008(6) 0.0089(6) 0.0021(6)
O51 0.0345(7) 0.0275(7) 0.0356(7) -0.0159(6) 0.0106(6) -0.0109(6)
O52 0.0586(10) 0.0358(8) 0.0489(9) -0.0220(7) 0.0384(8) -0.0259(8)
N54 0.0172(6) 0.0331(8) 0.0198(6) -0.0016(6) 0.0064(5) 0.0005(6)
O55 0.0168(6) 0.0471(9) 0.0259(6) -0.0002(6) 0.0095(5) -0.0028(6)
O56 0.0417(8) 0.0241(7) 0.0420(8) 0.0025(6) 0.0206(7) 0.0094(6)
O53 0.0639(11) 0.0262(7) 0.0534(9) 0.0028(7) 0.0423(8) 0.0031(7)

loop_
_atom_type_symbol
_atom_type_description
_atom_type_scat_dispersion_real
_atom_type_scat_dispersion_imag
_atom_type_scat_source
C C 0.0033 0.0016 'International Tables Vol C Tables 4.2.6.8 and 6.1.1.4'
H H 0.0000 0.0000 'International Tables Vol C Tables 4.2.6.8 and 6.1.1.4'
N N 0.0061 0.0033 'International Tables Vol C Tables 4.2.6.8 and 6.1.1.4'
O O 0.0106 0.0060 'International Tables Vol C Tables 4.2.6.8 and 6.1.1.4'
Zn Zn 0.2839 1.4301 'International Tables Vol C Tables 4.2.6.8 and 6.1.1.4'

loop_
_geom_angle_atom_site_label_1
_geom_angle_atom_site_label_2
_geom_angle_atom_site_label_3
_geom_angle
_geom_angle_site_symmetry_1
_geom_angle_site_symmetry_3
_geom_angle_publ_flag
N1 Zn1 N14 75.05(5) . . ?
N1 Zn1 N25 93.73(5) . . ?
N1 Zn1 O24 147.51(4) . . ?
N1 Zn1 N38 133.37(5) . . ?
N1 Zn1 O48 97.57(4) . . ?
N14 Zn1 O24 72.80(4) . . ?
N14 Zn1 O48 99.67(4) . . ?
N25 Zn1 N14 115.25(5) . . ?
N25 Zn1 O24 95.66(5) . . ?
N25 Zn1 O48 145.00(4) . . ?
N38 Zn1 N14 150.84(5) . . ?
N38 Zn1 N25 74.75(5) . . ?
N38 Zn1 O24 79.12(4) . . ?
N38 Zn1 O48 73.43(4) . . ?
O48 Zn1 O24 92.33(4) . . ?
C2 N1 Zn1 123.65(11) . . ?
C2 N1 C6 118.96(13) . . ?
C6 N1 Zn1 115.90(10) . . ?
N1 C2 H2 118.7 . . ?
N1 C2 C3 122.69(15) . . ?
C3 C2 H2 118.7 . . ?
C2 C3 H3 120.9 . . ?
C4 C3 C2 118.29(16) . . ?
C4 C3 H3 120.9 . . ?
C3 C4 H4 120.2 . . ?
C3 C4 C5 119.56(15) . . ?
C5 C4 H4 120.2 . . ?
N1 C6 C5 121.25(14) . . ?
N1 C6 C7 115.47(13) . . ?
C5 C6 C7 123.23(14) . . ?
C4 C5 C6 119.08(15) . . ?
C4 C5 H5 120.5 . . ?
C6 C5 H5 120.5 . . ?
C6 C7 C8 122.87(13) . . ?
N14 C7 C6 112.19(13) . . ?
N14 C7 C8 124.91(14) . . ?
C9 C8 C7 122.41(14) . . ?
N13 C8 C7 115.17(14) . . ?
N13 C8 C9 122.22(14) . . ?
C8 C9 H9 120.7 . . ?
C10 C9 C8 118.56(16) . . ?
C10 C9 H9 120.7 . . ?
C11 C12 H12 118.5 . . ?
N13 C12 H12 118.5 . . ?
N13 C12 C11 122.96(16) . . ?
C12 C11 H11 120.6 . . ?
C10 C11 C12 118.78(15) . . ?
C10 C11 H11 120.6 . . ?
C9 C10 H10 120.4 . . ?
C11 C10 C9 119.24(16) . . ?
C11 C10 H10 120.4 . . ?
C12 N13 C8 118.20(15) . . ?
N17 C16 N15 113.75(13) . . ?
O24 C16 N15 120.44(14) . . ?
O24 C16 N17 125.79(14) . . ?
C16 N15 H15 122.8 . . ?
N14 N15 C16 114.37(12) . . ?
N14 N15 H15 122.8 . . ?
C7 N14 Zn1 118.78(10) . . ?
C7 N14 N15 123.87(13) . . ?
N15 N14 Zn1 115.89(9) . . ?
C16 N17 H17 116.5 . . ?
C16 N17 C18 127.08(13) . . ?
C18 N17 H17 116.5 . . ?
C19 C18 N17 116.54(14) . . ?
C23 C18 N17 123.10(14) . . ?
C23 C18 C19 120.29(15) . . ?
C18 C19 H19 120.3 . . ?
C20 C19 C18 119.45(15) . . ?
C20 C19 H19 120.3 . . ?
C19 C20 H20 119.7 . . ?
C21 C20 C19 120.59(15) . . ?
C21 C20 H20 119.7 . . ?
C20 C21 H21 120.2 . . ?
C22 C21 C20 119.56(16) . . ?
C22 C21 H21 120.2 . . ?
C21 C22 H22 119.7 . . ?
C21 C22 C23 120.58(16) . . ?
C23 C22 H22 119.7 . . ?
C18 C23 C22 119.52(15) . . ?
C18 C23 H23 120.2 . . ?
C22 C23 H23 120.2 . . ?
C26 N25 Zn1 126.86(11) . . ?
C26 N25 C30 118.58(14) . . ?
C30 N25 Zn1 114.35(10) . . ?
C16 O24 Zn1 114.98(10) . . ?
N25 C26 H26 118.8 . . ?
N25 C26 C27 122.48(15) . . ?
C27 C26 H26 118.8 . . ?
C26 C27 H27 120.6 . . ?
C28 C27 C26 118.79(15) . . ?
C28 C27 H27 120.6 . . ?
C27 C28 H28 120.5 . . ?
C27 C28 C29 119.06(16) . . ?
C29 C28 H28 120.5 . . ?
C28 C29 H29 120.5 . . ?
C30 C29 C28 119.05(16) . . ?
C30 C29 H29 120.5 . . ?
N25 C30 C29 121.96(14) . . ?
N25 C30 C31 115.78(13) . . ?
C29 C30 C31 122.26(14) . . ?
C30 C31 C32 120.38(13) . . ?
N38 C31 C30 113.29(13) . . ?
N38 C31 C32 126.15(13) . . ?
C33 C32 C31 119.50(14) . . ?
N37 C32 C31 116.76(14) . . ?
N37 C32 C33 123.65(15) . . ?
C32 C33 H33 120.7 . . ?
C32 C33 C34 118.61(16) . . ?
C34 C33 H33 120.7 . . ?
C33 C34 H34 120.6 . . ?
C35 C34 C33 118.79(17) . . ?
C35 C34 H34 120.6 . . ?
C34 C35 H35 120.9 . . ?
C34 C35 C36 118.24(16) . . ?
C36 C35 H35 120.9 . . ?
C35 C36 H36 117.9 . . ?
N37 C36 C35 124.24(17) . . ?
N37 C36 H36 117.9 . . ?
C36 N37 C32 116.45(15) . . ?
C31 N38 Zn1 117.72(10) . . ?
C31 N38 N39 124.13(13) . . ?
N39 N38 Zn1 115.24(9) . . ?
N38 N39 H39 123.5 . . ?
N38 N39 C40 113.00(12) . . ?
C40 N39 H39 123.5 . . ?
N41 C40 N39 112.73(13) . . ?
O48 C40 N39 120.68(13) . . ?
O48 C40 N41 126.58(14) . . ?
C43 C42 N41 116.43(14) . . ?
C47 C42 N41 123.58(13) . . ?
C47 C42 C43 119.95(14) . . ?
C40 N41 C42 128.29(13) . . ?
C40 N41 H41 115.9 . . ?
C42 N41 H41 115.9 . . ?
C44 C45 H45 120.4 . . ?
C44 C45 C46 119.16(15) . . ?
C46 C45 H45 120.4 . . ?
C45 C44 H44 119.6 . . ?
C43 C44 C45 120.79(15) . . ?
C43 C44 H44 119.6 . . ?
C42 C43 H43 120.1 . . ?
C44 C43 C42 119.72(15) . . ?
C44 C43 H43 120.1 . . ?
C45 C46 H46 119.6 . . ?
C47 C46 C45 120.71(15) . . ?
C47 C46 H46 119.6 . . ?
O51 N50 O49 120.30(15) . . ?
O51 N50 O52 120.80(15) . . ?
O52 N50 O49 118.90(14) . . ?
C40 O48 Zn1 115.02(9) . . ?
C42 C47 C46 119.67(14) . . ?
C42 C47 H47 120.2 . . ?
C46 C47 H47 120.2 . . ?
O56 N54 O55 120.07(16) . . ?
O53 N54 O55 118.96(16) . . ?
O53 N54 O56 120.96(15) . . ?

loop_
_geom_bond_atom_site_label_1
_geom_bond_atom_site_label_2
_geom_bond_distance
_geom_bond_site_symmetry_2
_geom_bond_publ_flag
Zn1 N1 2.1105(13) . ?
Zn1 N14 2.1423(13) . ?
Zn1 N25 2.1336(13) . ?
Zn1 O24 2.1986(11) . ?
Zn1 N38 2.1265(13) . ?
Zn1 O48 2.1606(10) . ?
N1 C2 1.339(2) . ?
N1 C6 1.3569(19) . ?
C2 H2 0.9500 . ?
C2 C3 1.389(2) . ?
C3 H3 0.9500 . ?
C3 C4 1.383(2) . ?
C4 H4 0.9500 . ?
C4 C5 1.388(2) . ?
C6 C5 1.389(2) . ?
C6 C7 1.487(2) . ?
C5 H5 0.9500 . ?
C7 C8 1.488(2) . ?
C7 N14 1.2983(19) . ?
C8 C9 1.395(2) . ?
C8 N13 1.348(2) . ?
C9 H9 0.9500 . ?
C9 C10 1.391(2) . ?
C12 H12 0.9500 . ?
C12 C11 1.388(2) . ?
C12 N13 1.338(2) . ?
C11 H11 0.9500 . ?
C11 C10 1.377(3) . ?
C10 H10 0.9500 . ?
C16 N15 1.3871(19) . ?
C16 N17 1.3408(19) . ?
C16 O24 1.2412(18) . ?
N15 H15 0.8800 . ?
N15 N14 1.3448(17) . ?
N17 H17 0.8800 . ?
N17 C18 1.4140(19) . ?
C18 C19 1.397(2) . ?
C18 C23 1.392(2) . ?
C19 H19 0.9500 . ?
C19 C20 1.390(2) . ?
C20 H20 0.9500 . ?
C20 C21 1.390(2) . ?
C21 H21 0.9500 . ?
C21 C22 1.388(2) . ?
C22 H22 0.9500 . ?
C22 C23 1.393(2) . ?
C23 H23 0.9500 . ?
N25 C26 1.3381(19) . ?
N25 C30 1.3526(19) . ?
C26 H26 0.9500 . ?
C26 C27 1.391(2) . ?
C27 H27 0.9500 . ?
C27 C28 1.382(3) . ?
C28 H28 0.9500 . ?
C28 C29 1.389(2) . ?
C29 H29 0.9500 . ?
C29 C30 1.385(2) . ?
C30 C31 1.485(2) . ?
C31 C32 1.491(2) . ?
C31 N38 1.2837(18) . ?
C32 C33 1.382(2) . ?
C32 N37 1.3403(19) . ?
C33 H33 0.9500 . ?
C33 C34 1.387(2) . ?
C34 H34 0.9500 . ?
C34 C35 1.380(3) . ?
C35 H35 0.9500 . ?
C35 C36 1.383(3) . ?
C36 H36 0.9500 . ?
C36 N37 1.338(2) . ?
N38 N39 1.3481(16) . ?
N39 H39 0.8800 . ?
N39 C40 1.3878(18) . ?
C40 N41 1.3446(18) . ?
C40 O48 1.2417(17) . ?
C42 N41 1.4108(19) . ?
C42 C43 1.399(2) . ?
C42 C47 1.388(2) . ?
N41 H41 0.8800 . ?
C45 H45 0.9500 . ?
C45 C44 1.387(2) . ?
C45 C46 1.393(2) . ?
C44 H44 0.9500 . ?
C44 C43 1.386(2) . ?
C43 H43 0.9500 . ?
C46 H46 0.9500 . ?
C46 C47 1.391(2) . ?
N50 O49 1.2485(19) . ?
N50 O51 1.2339(18) . ?
N50 O52 1.2397(19) . ?
C47 H47 0.9500 . ?
N54 O55 1.2783(18) . ?
N54 O56 1.2368(19) . ?
N54 O53 1.236(2) . ?
